data_8103208
loop_
_publ_author_name
'Hong-Ye Bai'
'Jian-Fang Ma'

_publ_section_title
;
 Crystal structure of
 diaqua(biphenylethene-4,4'-dicarboxylato-?O)-(1,12,15-triaza-3,4:9,10-dibenzo-
 5,8-dioxacycloheptadecane-?3N,N',N'')cobalt(II),
 [Co(H2O)2(C20H27N3O2)][(C16H10O4)]
;
_journal_issue 4
_journal_name_full 'Zeitschrift f\"ur Kristallographie - New Crystal Structures'
_journal_page_first 559
_journal_volume 226
_journal_year 2011
_chemical_formula_moiety 'C36 H41 Co N3 O8'
_chemical_formula_sum 'C36 H41 Co N3 O8'
_chemical_formula_weight 702.65
_space_group_IT_number 14
_symmetry_cell_setting monoclinic
_symmetry_space_group_name_Hall '-P 2ybc'
_symmetry_space_group_name_H-M 'P 1 21/c 1'
_atom_sites_solution_hydrogens geom
_atom_sites_solution_primary direct
_atom_sites_solution_secondary difmap
_audit_creation_method SHELXL-97
_cell_angle_alpha 90.00
_cell_angle_beta 111.212(10)
_cell_angle_gamma 90.00
_cell_formula_units_Z 4
_cell_length_a 15.200(5)
_cell_length_b 19.496(7)
_cell_length_c 12.008(3)
_cell_measurement_reflns_used 7542
_cell_measurement_temperature 293(2)
_cell_measurement_theta_max 27.5
_cell_measurement_theta_min 3.1
_cell_volume 3317.3(18)
_computing_cell_refinement PROCESS-AUTO
_computing_data_collection PROCESS-AUTO
_computing_data_reduction PROCESS-AUTO
_computing_structure_refinement 'SHELXL-97 (Sheldrick, 1997)'
_computing_structure_solution 'SHELXS-97 (Sheldrick, 1997)'
_diffrn_ambient_temperature 293(2)
_diffrn_detector_area_resol_mean 10.0
_diffrn_measured_fraction_theta_full 0.998
_diffrn_measured_fraction_theta_max 0.992
_diffrn_measurement_device_type 'Rigaku RAXIS-RAPID'
_diffrn_measurement_method '\w scan'
_diffrn_radiation_monochromator graphite
_diffrn_radiation_source 'fine-focus sealed tube'
_diffrn_radiation_type MoK\a
_diffrn_radiation_wavelength 0.71069
_diffrn_reflns_av_R_equivalents 0.0785
_diffrn_reflns_av_sigmaI/netI 0.0678
_diffrn_reflns_limit_h_max 19
_diffrn_reflns_limit_h_min -19
_diffrn_reflns_limit_k_max 25
_diffrn_reflns_limit_k_min -25
_diffrn_reflns_limit_l_max 14
_diffrn_reflns_limit_l_min -15
_diffrn_reflns_number 30984
_diffrn_reflns_theta_full 25.00
_diffrn_reflns_theta_max 27.46
_diffrn_reflns_theta_min 3.06
_exptl_absorpt_coefficient_mu 0.575
_exptl_absorpt_correction_T_max 0.90
_exptl_absorpt_correction_T_min 0.85
_exptl_absorpt_correction_type multi-scan
_exptl_absorpt_process_details
;
Higashi,T (1995) Program for absorption correction. 
Rigaku Corporation, Tokyo, Japan.
;
_exptl_crystal_colour red
_exptl_crystal_density_diffrn 1.407
_exptl_crystal_density_method 'not measured'
_exptl_crystal_description block
_exptl_crystal_F_000 1476
_exptl_crystal_size_max 0.304
_exptl_crystal_size_mid 0.278
_exptl_crystal_size_min 0.202
_refine_diff_density_max 0.349
_refine_diff_density_min -0.429
_refine_diff_density_rms 0.056
_refine_ls_extinction_method none
_refine_ls_goodness_of_fit_ref 1.036
_refine_ls_hydrogen_treatment mixed
_refine_ls_matrix_type full
_refine_ls_number_parameters 454
_refine_ls_number_reflns 7542
_refine_ls_number_restraints 9
_refine_ls_restrained_S_all 1.036
_refine_ls_R_factor_all 0.0937
_refine_ls_R_factor_gt 0.0495
_refine_ls_shift/su_max 0.000
_refine_ls_shift/su_mean 0.000
_refine_ls_structure_factor_coef Fsqd
_refine_ls_weighting_details 'calc w=1/[\s^2^(Fo^2^)+(0.0343P)^2^+0.8904P] where P=(Fo^2^+2Fc^2^)/3'
_refine_ls_weighting_scheme calc
_refine_ls_wR_factor_gt 0.0904
_refine_ls_wR_factor_ref 0.1031
_reflns_number_gt 4827
_reflns_number_total 7542
_reflns_threshold_expression >2sigma(I)
_cod_data_source_file 1267-3513.cff
_cod_data_source_block y
_cod_depositor_comments
;
The following automatic conversions were performed:

'_symmetry_cell_setting' value 'Monoclinic' changed to 'monoclinic'
according to /home/saulius/struct/CIF-dictionaries/cif_core.dic
dictionary named 'cif_core.dic' version 2.4.1 from 2010-06-29.

Automatic conversion script
Id: cif_fix_values 1715 2011-07-08 13:25:40Z adriana 
;
_cod_original_cell_volume 3317.3(17)
_cod_original_sg_symbol_H-M 'P 21/c'
_cod_database_code 8103208

loop_
_symmetry_equiv_pos_as_xyz
'x, y, z'
'-x, y+1/2, -z+1/2'
'-x, -y, -z'
'x, -y-1/2, z-1/2'

loop_
_atom_site_label
_atom_site_type_symbol
_atom_site_fract_x
_atom_site_fract_y
_atom_site_fract_z
_atom_site_U_iso_or_equiv
_atom_site_adp_type
_atom_site_occupancy
_atom_site_symmetry_multiplicity
_atom_site_calc_flag
_atom_site_refinement_flags
Co1 Co 0.24081(2) 0.155235(17) 0.27738(3) 0.03199(10) Uani 1 1 d .
C1 C 0.00778(19) 0.00629(13) 0.2530(2) 0.0379(6) Uani 1 1 d .
C2 C -0.0657(2) 0.02744(16) 0.2884(3) 0.0522(8) Uani 1 1 d .
H2 H -0.0710 0.0736 0.3044 0.063 Uiso 1 1 calc R
C3 C -0.1309(2) -0.01833(17) 0.3004(3) 0.0536(8) Uani 1 1 d .
H3 H -0.1793 -0.0031 0.3244 0.064 Uiso 1 1 calc R
C4 C -0.1238(2) -0.08617(17) 0.2766(3) 0.0543(8) Uani 1 1 d .
H4 H -0.1681 -0.1171 0.2836 0.065 Uiso 1 1 calc R
C5 C -0.0516(2) -0.10918(15) 0.2424(2) 0.0476(7) Uani 1 1 d .
H5 H -0.0470 -0.1554 0.2264 0.057 Uiso 1 1 calc R
C6 C 0.01405(19) -0.06269(13) 0.2322(2) 0.0368(6) Uani 1 1 d .
C7 C 0.0609(2) -0.10363(15) 0.0776(2) 0.0474(7) Uani 1 1 d .
H7A H 0.0230 -0.0671 0.0287 0.057 Uiso 1 1 calc R
H7B H 0.0227 -0.1449 0.0622 0.057 Uiso 1 1 calc R
C8 C 0.1457(2) -0.11547(13) 0.0451(3) 0.0467(7) Uani 1 1 d .
H8A H 0.1876 -0.1484 0.0993 0.056 Uiso 1 1 calc R
H8B H 0.1268 -0.1335 -0.0355 0.056 Uiso 1 1 calc R
C9 C 0.2596(2) -0.04511(14) 0.0007(2) 0.0422(7) Uani 1 1 d .
C10 C 0.2936(2) -0.09958(16) -0.0455(3) 0.0556(8) Uani 1 1 d .
H10 H 0.2727 -0.1440 -0.0408 0.067 Uiso 1 1 calc R
C11 C 0.3590(2) -0.08740(19) -0.0988(3) 0.0660(10) Uani 1 1 d .
H11 H 0.3821 -0.1239 -0.1298 0.079 Uiso 1 1 calc R
C12 C 0.3900(2) -0.02207(18) -0.1063(3) 0.0624(9) Uani 1 1 d .
H12 H 0.4329 -0.0141 -0.1437 0.075 Uiso 1 1 calc R
C13 C 0.3568(2) 0.03152(16) -0.0577(2) 0.0503(7) Uani 1 1 d .
H13 H 0.3787 0.0757 -0.0618 0.060 Uiso 1 1 calc R
C14 C 0.29205(19) 0.02142(14) -0.0032(2) 0.0389(6) Uani 1 1 d .
C15 C 0.2579(2) 0.07995(13) 0.0526(2) 0.0383(6) Uani 1 1 d .
H15A H 0.2852 0.1223 0.0375 0.046 Uiso 1 1 calc R
H15B H 0.1899 0.0835 0.0143 0.046 Uiso 1 1 calc R
C16 C 0.38440(19) 0.06501(14) 0.2504(2) 0.0432(7) Uani 1 1 d .
H16A H 0.4170 0.1064 0.2423 0.052 Uiso 1 1 calc R
H16B H 0.4090 0.0268 0.2188 0.052 Uiso 1 1 calc R
C17 C 0.4005(2) 0.05247(15) 0.3812(2) 0.0488(7) Uani 1 1 d .
H17A H 0.3811 0.0062 0.3910 0.059 Uiso 1 1 calc R
H17B H 0.4672 0.0567 0.4283 0.059 Uiso 1 1 calc R
C18 C 0.2970(2) 0.07119(16) 0.4979(2) 0.0503(8) Uani 1 1 d .
H18A H 0.2821 0.1065 0.5451 0.060 Uiso 1 1 calc R
H18B H 0.3372 0.0375 0.5522 0.060 Uiso 1 1 calc R
C19 C 0.2069(2) 0.03710(15) 0.4171(2) 0.0471(7) Uani 1 1 d .
H19A H 0.2218 -0.0002 0.3735 0.057 Uiso 1 1 calc R
H19B H 0.1727 0.0184 0.4646 0.057 Uiso 1 1 calc R
C20 C 0.07256(19) 0.05792(14) 0.2293(2) 0.0414(7) Uani 1 1 d .
H20A H 0.1021 0.0360 0.1792 0.050 Uiso 1 1 calc R
H20B H 0.0339 0.0951 0.1831 0.050 Uiso 1 1 calc R
C21 C 0.36626(18) 0.27329(13) 0.2554(2) 0.0349(6) Uani 1 1 d .
C22 C 0.44085(17) 0.29317(12) 0.2055(2) 0.0319(6) Uani 1 1 d .
C23 C 0.44971(18) 0.25577(13) 0.1112(2) 0.0350(6) Uani 1 1 d .
H23 H 0.4084 0.2197 0.0783 0.042 Uiso 1 1 calc R
C24 C 0.51852(18) 0.27139(13) 0.0662(2) 0.0360(6) Uani 1 1 d .
H24 H 0.5219 0.2466 0.0018 0.043 Uiso 1 1 calc R
C25 C 0.58345(17) 0.32378(13) 0.1155(2) 0.0328(6) Uani 1 1 d .
C26 C 0.57396(19) 0.36099(13) 0.2095(2) 0.0399(6) Uani 1 1 d .
H26 H 0.6161 0.3964 0.2438 0.048 Uiso 1 1 calc R
C27 C 0.50292(19) 0.34635(13) 0.2530(2) 0.0395(6) Uani 1 1 d .
H27 H 0.4972 0.3726 0.3147 0.047 Uiso 1 1 calc R
C28 C 0.66319(18) 0.33531(14) 0.0763(2) 0.0389(6) Uani 1 1 d .
H28 H 0.7132 0.3615 0.1257 0.047 Uiso 1 1 calc R
C29 C 0.66997(19) 0.31127(14) -0.0246(2) 0.0415(7) Uani 1 1 d .
H29 H 0.6151 0.2931 -0.0802 0.050 Uiso 1 1 calc R
C30 C 0.75372(18) 0.31020(13) -0.0576(2) 0.0352(6) Uani 1 1 d .
C31 C 0.84370(19) 0.32367(15) 0.0233(2) 0.0436(7) Uani 1 1 d .
H31 H 0.8516 0.3389 0.0997 0.052 Uiso 1 1 calc R
C32 C 0.92173(19) 0.31476(15) -0.0082(2) 0.0419(7) Uani 1 1 d .
H32 H 0.9816 0.3234 0.0477 0.050 Uiso 1 1 calc R
C33 C 0.91211(18) 0.29315(12) -0.1216(2) 0.0325(6) Uani 1 1 d .
C34 C 0.82287(19) 0.28165(14) -0.2037(2) 0.0388(6) Uani 1 1 d .
H34 H 0.8151 0.2689 -0.2813 0.047 Uiso 1 1 calc R
C35 C 0.74493(19) 0.28882(14) -0.1718(2) 0.0395(6) Uani 1 1 d .
H35 H 0.6854 0.2792 -0.2276 0.047 Uiso 1 1 calc R
C36 C 0.9986(2) 0.28262(13) -0.1535(2) 0.0380(6) Uani 1 1 d .
O1 O 0.08887(13) -0.08560(10) 0.20064(15) 0.0445(5) Uani 1 1 d .
O2 O 0.19285(15) -0.05109(9) 0.05300(17) 0.0510(5) Uani 1 1 d .
O3 O 0.33265(14) 0.21374(9) 0.22729(16) 0.0446(5) Uani 1 1 d .
O4 O 0.34491(15) 0.31410(10) 0.3206(2) 0.0574(6) Uani 1 1 d .
O5 O 1.07605(14) 0.27296(11) -0.06894(17) 0.0535(6) Uani 1 1 d .
O6 O 0.98805(13) 0.28486(10) -0.26151(16) 0.0476(5) Uani 1 1 d .
N1 N 0.14812(16) 0.08849(11) 0.33270(18) 0.0365(5) Uani 1 1 d D
H1A H 0.1165(19) 0.1142(13) 0.366(2) 0.055 Uiso 1 1 d D
N2 N 0.34685(16) 0.10184(12) 0.42520(19) 0.0411(5) Uani 1 1 d D
H2A H 0.3838(19) 0.1358(12) 0.464(2) 0.062 Uiso 1 1 d D
N3 N 0.28228(15) 0.07234(11) 0.18361(18) 0.0354(5) Uani 1 1 d D
H3A H 0.2549(19) 0.0339(11) 0.191(2) 0.053 Uiso 1 1 d D
O1W O 0.23905(14) 0.23064(10) 0.40036(17) 0.0411(5) Uani 1 1 d D
H1C H 0.1834(14) 0.2370(15) 0.405(3) 0.062 Uiso 1 1 d D
H1D H 0.259(2) 0.2659(12) 0.372(3) 0.062 Uiso 1 1 d D
O2W O 0.12255(14) 0.19762(10) 0.14478(16) 0.0427(5) Uani 1 1 d D
H2C H 0.0760(17) 0.2074(15) 0.167(3) 0.064 Uiso 1 1 d D
H2D H 0.119(2) 0.2243(14) 0.087(2) 0.064 Uiso 1 1 d D

loop_
_atom_site_aniso_label
_atom_site_aniso_U_11
_atom_site_aniso_U_22
_atom_site_aniso_U_33
_atom_site_aniso_U_23
_atom_site_aniso_U_13
_atom_site_aniso_U_12
Co1 0.0330(2) 0.03021(18) 0.03599(19) -0.00312(15) 0.01636(14) -0.00320(16)
C1 0.0387(16) 0.0360(15) 0.0358(13) 0.0019(11) 0.0097(12) -0.0060(12)
C2 0.0480(19) 0.0439(18) 0.0653(19) -0.0045(15) 0.0213(16) -0.0022(15)
C3 0.0455(19) 0.064(2) 0.0577(18) 0.0012(16) 0.0267(15) -0.0036(16)
C4 0.0439(19) 0.059(2) 0.0576(19) 0.0122(16) 0.0154(15) -0.0142(16)
C5 0.052(2) 0.0362(16) 0.0527(17) 0.0050(13) 0.0162(15) -0.0080(14)
C6 0.0381(16) 0.0372(15) 0.0310(13) 0.0033(11) 0.0076(11) -0.0030(12)
C7 0.057(2) 0.0423(17) 0.0408(16) -0.0056(13) 0.0147(14) -0.0108(14)
C8 0.061(2) 0.0292(15) 0.0518(17) -0.0049(12) 0.0223(15) -0.0059(14)
C9 0.0511(19) 0.0395(16) 0.0375(15) -0.0048(12) 0.0177(13) 0.0003(13)
C10 0.071(2) 0.0393(17) 0.0585(19) -0.0118(15) 0.0256(17) -0.0004(16)
C11 0.065(2) 0.068(2) 0.071(2) -0.0226(18) 0.0314(19) 0.0070(19)
C12 0.058(2) 0.074(3) 0.066(2) -0.0141(18) 0.0352(17) -0.0023(19)
C13 0.053(2) 0.0523(19) 0.0500(17) -0.0042(14) 0.0244(15) -0.0040(15)
C14 0.0428(17) 0.0396(16) 0.0343(14) -0.0004(12) 0.0140(12) 0.0033(13)
C15 0.0465(17) 0.0325(14) 0.0381(14) 0.0006(11) 0.0180(12) -0.0018(12)
C16 0.0362(16) 0.0414(16) 0.0519(17) -0.0029(13) 0.0158(13) 0.0072(13)
C17 0.0431(18) 0.0461(18) 0.0484(16) -0.0021(13) 0.0062(13) 0.0087(14)
C18 0.055(2) 0.0569(19) 0.0353(15) 0.0069(13) 0.0122(14) -0.0030(15)
C19 0.0519(19) 0.0460(17) 0.0410(15) 0.0081(13) 0.0139(13) -0.0094(14)
C20 0.0427(17) 0.0373(16) 0.0416(15) -0.0005(12) 0.0119(13) -0.0101(12)
C21 0.0315(15) 0.0322(14) 0.0443(15) 0.0013(12) 0.0179(12) 0.0005(12)
C22 0.0271(14) 0.0318(14) 0.0396(14) 0.0055(11) 0.0156(11) 0.0022(11)
C23 0.0325(15) 0.0344(14) 0.0399(14) -0.0009(11) 0.0153(12) -0.0041(11)
C24 0.0339(15) 0.0412(15) 0.0364(14) 0.0001(12) 0.0168(11) 0.0014(12)
C25 0.0275(14) 0.0328(14) 0.0415(14) 0.0069(11) 0.0164(11) 0.0041(11)
C26 0.0367(16) 0.0362(15) 0.0514(16) -0.0054(12) 0.0215(13) -0.0077(12)
C27 0.0432(16) 0.0354(15) 0.0484(15) -0.0041(12) 0.0269(13) -0.0027(13)
C28 0.0304(15) 0.0405(16) 0.0498(16) 0.0001(13) 0.0193(12) -0.0027(12)
C29 0.0273(15) 0.0533(18) 0.0439(15) 0.0058(13) 0.0127(12) -0.0012(13)
C30 0.0302(15) 0.0389(15) 0.0399(14) 0.0041(12) 0.0169(11) 0.0004(12)
C31 0.0358(16) 0.066(2) 0.0345(14) -0.0091(13) 0.0189(12) -0.0062(14)
C32 0.0293(15) 0.0595(18) 0.0399(15) -0.0067(13) 0.0161(12) -0.0060(13)
C33 0.0325(15) 0.0318(14) 0.0367(13) 0.0043(11) 0.0169(11) 0.0021(11)
C34 0.0382(16) 0.0445(16) 0.0355(14) -0.0021(12) 0.0155(12) -0.0015(13)
C35 0.0290(15) 0.0504(17) 0.0380(14) -0.0003(12) 0.0108(11) -0.0032(12)
C36 0.0406(17) 0.0332(15) 0.0483(16) 0.0013(12) 0.0258(13) -0.0007(12)
O1 0.0450(12) 0.0478(12) 0.0386(10) 0.0018(9) 0.0129(9) 0.0017(9)
O2 0.0731(15) 0.0324(11) 0.0602(12) -0.0096(9) 0.0394(11) -0.0119(10)
O3 0.0496(12) 0.0383(11) 0.0603(12) -0.0087(9) 0.0370(10) -0.0122(9)
O4 0.0676(15) 0.0394(12) 0.0898(16) -0.0178(11) 0.0581(13) -0.0126(10)
O5 0.0345(12) 0.0847(16) 0.0494(11) 0.0143(11) 0.0249(10) 0.0105(11)
O6 0.0479(13) 0.0637(13) 0.0418(11) -0.0039(9) 0.0291(9) -0.0032(10)
N1 0.0398(14) 0.0352(13) 0.0367(12) -0.0034(10) 0.0165(10) -0.0064(10)
N2 0.0407(15) 0.0420(14) 0.0373(12) -0.0061(10) 0.0101(10) -0.0060(11)
N3 0.0361(13) 0.0318(12) 0.0380(12) -0.0045(10) 0.0132(10) -0.0004(10)
O1W 0.0382(12) 0.0437(12) 0.0496(11) -0.0090(9) 0.0256(9) -0.0067(9)
O2W 0.0400(12) 0.0487(12) 0.0453(11) 0.0124(9) 0.0225(9) 0.0062(9)

loop_
_atom_type_symbol
_atom_type_description
_atom_type_scat_dispersion_real
_atom_type_scat_dispersion_imag
_atom_type_scat_source
C C 0.0033 0.0016 'International Tables Vol C Tables 4.2.6.8 and 6.1.1.4'
H H 0.0000 0.0000 'International Tables Vol C Tables 4.2.6.8 and 6.1.1.4'
N N 0.0061 0.0033 'International Tables Vol C Tables 4.2.6.8 and 6.1.1.4'
O O 0.0106 0.0060 'International Tables Vol C Tables 4.2.6.8 and 6.1.1.4'
Co Co 0.3494 0.9721 'International Tables Vol C Tables 4.2.6.8 and 6.1.1.4'

loop_
_geom_angle_atom_site_label_1
_geom_angle_atom_site_label_2
_geom_angle_atom_site_label_3
_geom_angle
O3 Co1 O1W 90.00(7)
O3 Co1 O2W 92.61(8)
O1W Co1 O2W 91.88(8)
O3 Co1 N2 97.06(9)
O1W Co1 N2 87.44(8)
O2W Co1 N2 170.30(8)
O3 Co1 N3 84.65(8)
O1W Co1 N3 164.20(8)
O2W Co1 N3 103.19(8)
N2 Co1 N3 78.51(8)
O3 Co1 N1 177.04(8)
O1W Co1 N1 91.69(8)
O2W Co1 N1 89.75(8)
N2 Co1 N1 80.60(9)
N3 Co1 N1 93.09(8)
C6 C1 C2 117.4(3)
C6 C1 C20 121.7(3)
C2 C1 C20 120.8(3)
C3 C2 C1 121.7(3)
C3 C2 H2 119.1
C1 C2 H2 119.1
C4 C3 C2 119.5(3)
C4 C3 H3 120.3
C2 C3 H3 120.3
C3 C4 C5 120.6(3)
C3 C4 H4 119.7
C5 C4 H4 119.7
C4 C5 C6 119.3(3)
C4 C5 H5 120.3
C6 C5 H5 120.3
C1 C6 C5 121.5(3)
C1 C6 O1 118.6(2)
C5 C6 O1 119.9(2)
O1 C7 C8 110.3(2)
O1 C7 H7A 109.6
C8 C7 H7A 109.6
O1 C7 H7B 109.6
C8 C7 H7B 109.6
H7A C7 H7B 108.1
O2 C8 C7 107.8(2)
O2 C8 H8A 110.1
C7 C8 H8A 110.1
O2 C8 H8B 110.1
C7 C8 H8B 110.1
H8A C8 H8B 108.5
O2 C9 C10 124.2(3)
O2 C9 C14 114.9(2)
C10 C9 C14 120.9(3)
C9 C10 C11 119.3(3)
C9 C10 H10 120.4
C11 C10 H10 120.4
C12 C11 C10 120.7(3)
C12 C11 H11 119.6
C10 C11 H11 119.6
C11 C12 C13 119.3(3)
C11 C12 H12 120.4
C13 C12 H12 120.4
C12 C13 C14 121.7(3)
C12 C13 H13 119.1
C14 C13 H13 119.1
C13 C14 C9 118.1(3)
C13 C14 C15 121.5(3)
C9 C14 C15 120.5(2)
N3 C15 C14 113.6(2)
N3 C15 H15A 108.8
C14 C15 H15A 108.8
N3 C15 H15B 108.8
C14 C15 H15B 108.8
H15A C15 H15B 107.7
N3 C16 C17 108.8(2)
N3 C16 H16A 109.9
C17 C16 H16A 109.9
N3 C16 H16B 109.9
C17 C16 H16B 109.9
H16A C16 H16B 108.3
N2 C17 C16 111.2(2)
N2 C17 H17A 109.4
C16 C17 H17A 109.4
N2 C17 H17B 109.4
C16 C17 H17B 109.4
H17A C17 H17B 108.0
N2 C18 C19 109.7(2)
N2 C18 H18A 109.7
C19 C18 H18A 109.7
N2 C18 H18B 109.7
C19 C18 H18B 109.7
H18A C18 H18B 108.2
N1 C19 C18 108.9(2)
N1 C19 H19A 109.9
C18 C19 H19A 109.9
N1 C19 H19B 109.9
C18 C19 H19B 109.9
H19A C19 H19B 108.3
N1 C20 C1 118.2(2)
N1 C20 H20A 107.8
C1 C20 H20A 107.8
N1 C20 H20B 107.8
C1 C20 H20B 107.8
H20A C20 H20B 107.1
O4 C21 O3 125.8(2)
O4 C21 C22 119.4(2)
O3 C21 C22 114.7(2)
C27 C22 C23 118.5(2)
C27 C22 C21 121.9(2)
C23 C22 C21 119.6(2)
C24 C23 C22 121.0(2)
C24 C23 H23 119.5
C22 C23 H23 119.5
C23 C24 C25 121.2(2)
C23 C24 H24 119.4
C25 C24 H24 119.4
C26 C25 C24 117.4(2)
C26 C25 C28 121.3(2)
C24 C25 C28 121.1(2)
C27 C26 C25 121.4(2)
C27 C26 H26 119.3
C25 C26 H26 119.3
C22 C27 C26 120.5(2)
C22 C27 H27 119.8
C26 C27 H27 119.8
C29 C28 C25 125.5(3)
C29 C28 H28 117.3
C25 C28 H28 117.3
C28 C29 C30 127.6(3)
C28 C29 H29 116.2
C30 C29 H29 116.2
C31 C30 C35 117.7(2)
C31 C30 C29 122.8(2)
C35 C30 C29 119.2(2)
C32 C31 C30 120.8(2)
C32 C31 H31 119.6
C30 C31 H31 119.6
C31 C32 C33 120.9(3)
C31 C32 H32 119.6
C33 C32 H32 119.6
C34 C33 C32 118.7(2)
C34 C33 C36 121.3(2)
C32 C33 C36 120.0(2)
C33 C34 C35 120.6(2)
C33 C34 H34 119.7
C35 C34 H34 119.7
C34 C35 C30 121.2(2)
C34 C35 H35 119.4
C30 C35 H35 119.4
O6 C36 O5 125.0(2)
O6 C36 C33 117.5(2)
O5 C36 C33 117.5(2)
C6 O1 C7 113.2(2)
C9 O2 C8 118.5(2)
C21 O3 Co1 133.15(16)
C19 N1 C20 113.4(2)
C19 N1 Co1 108.44(16)
C20 N1 Co1 111.98(15)
C19 N1 H1A 111.4(19)
C20 N1 H1A 103.0(19)
Co1 N1 H1A 108.5(19)
C18 N2 C17 114.6(2)
C18 N2 Co1 106.76(17)
C17 N2 Co1 111.15(15)
C18 N2 H2A 111(2)
C17 N2 H2A 111(2)
Co1 N2 H2A 102(2)
C16 N3 C15 113.3(2)
C16 N3 Co1 103.54(15)
C15 N3 Co1 117.56(16)
C16 N3 H3A 107.9(19)
C15 N3 H3A 104.0(18)
Co1 N3 H3A 110.4(19)
Co1 O1W H1C 114(2)
Co1 O1W H1D 101(2)
H1C O1W H1D 113(3)
Co1 O2W H2C 115(2)
Co1 O2W H2D 130(2)
H2C O2W H2D 107(3)

loop_
_geom_bond_atom_site_label_1
_geom_bond_atom_site_label_2
_geom_bond_distance
Co1 O3 2.0540(18)
Co1 O1W 2.0908(19)
Co1 O2W 2.092(2)
Co1 N2 2.182(2)
Co1 N3 2.189(2)
Co1 N1 2.190(2)
C1 C6 1.378(4)
C1 C2 1.394(4)
C1 C20 1.506(3)
C2 C3 1.378(4)
C2 H2 0.9300
C3 C4 1.365(4)
C3 H3 0.9300
C4 C5 1.379(4)
C4 H4 0.9300
C5 C6 1.386(4)
C5 H5 0.9300
C6 O1 1.396(3)
C7 O1 1.426(3)
C7 C8 1.494(4)
C7 H7A 0.9700
C7 H7B 0.9700
C8 O2 1.431(3)
C8 H8A 0.9700
C8 H8B 0.9700
C9 O2 1.378(3)
C9 C10 1.382(4)
C9 C14 1.394(4)
C10 C11 1.383(4)
C10 H10 0.9300
C11 C12 1.372(5)
C11 H11 0.9300
C12 C13 1.378(4)
C12 H12 0.9300
C13 C14 1.379(4)
C13 H13 0.9300
C14 C15 1.507(3)
C15 N3 1.488(3)
C15 H15A 0.9700
C15 H15B 0.9700
C16 N3 1.474(3)
C16 C17 1.519(4)
C16 H16A 0.9700
C16 H16B 0.9700
C17 N2 1.477(3)
C17 H17A 0.9700
C17 H17B 0.9700
C18 N2 1.474(3)
C18 C19 1.516(4)
C18 H18A 0.9700
C18 H18B 0.9700
C19 N1 1.474(3)
C19 H19A 0.9700
C19 H19B 0.9700
C20 N1 1.478(3)
C20 H20A 0.9700
C20 H20B 0.9700
C21 O4 1.239(3)
C21 O3 1.264(3)
C21 C22 1.512(3)
C22 C27 1.379(3)
C22 C23 1.393(3)
C23 C24 1.374(3)
C23 H23 0.9300
C24 C25 1.394(3)
C24 H24 0.9300
C25 C26 1.392(3)
C25 C28 1.468(3)
C26 C27 1.389(3)
C26 H26 0.9300
C27 H27 0.9300
C28 C29 1.336(4)
C28 H28 0.9300
C29 C30 1.464(3)
C29 H29 0.9300
C30 C31 1.386(4)
C30 C35 1.393(3)
C31 C32 1.380(3)
C31 H31 0.9300
C32 C33 1.382(3)
C32 H32 0.9300
C33 C34 1.376(4)
C33 C36 1.510(3)
C34 C35 1.377(3)
C34 H34 0.9300
C35 H35 0.9300
C36 O6 1.249(3)
C36 O5 1.260(3)
N1 H1A 0.885(17)
N2 H2A 0.886(17)
N3 H3A 0.877(17)
O1W H1C 0.875(17)
O1W H1D 0.866(17)
O2W H2C 0.861(17)
O2W H2D 0.853(17)

loop_
_geom_hbond_atom_site_label_D
_geom_hbond_atom_site_label_H
_geom_hbond_atom_site_label_A
_geom_hbond_distance_DH
_geom_hbond_distance_HA
_geom_hbond_distance_DA
_geom_hbond_angle_DHA
_geom_hbond_site_symmetry_A
N3 H3A O2 0.877(17) 2.29(2) 2.925(3) 130(2) .
O1W H1D O4 0.866(17) 1.89(2) 2.696(3) 154(3) .
O1W H1C O5 0.875(17) 1.781(18) 2.634(3) 164(3) 4_466
O2W H2D O5 0.853(17) 1.987(19) 2.816(3) 164(3) 1_455
O2W H2C O6 0.861(17) 1.840(17) 2.688(3) 168(3) 4_466

loop_
_geom_torsion_atom_site_label_1
_geom_torsion_atom_site_label_2
_geom_torsion_atom_site_label_3
_geom_torsion_atom_site_label_4
_geom_torsion
C6 C1 C2 C3 -1.1(4)
C20 C1 C2 C3 174.1(3)
C1 C2 C3 C4 -0.2(5)
C2 C3 C4 C5 0.8(5)
C3 C4 C5 C6 0.0(4)
C2 C1 C6 C5 1.9(4)
C20 C1 C6 C5 -173.3(2)
C2 C1 C6 O1 -177.8(2)
C20 C1 C6 O1 7.0(4)
C4 C5 C6 C1 -1.4(4)
C4 C5 C6 O1 178.4(2)
O1 C7 C8 O2 -67.2(3)
O2 C9 C10 C11 178.4(3)
C14 C9 C10 C11 -1.6(5)
C9 C10 C11 C12 -0.1(5)
C10 C11 C12 C13 1.4(5)
C11 C12 C13 C14 -1.0(5)
C12 C13 C14 C9 -0.7(4)
C12 C13 C14 C15 178.4(3)
O2 C9 C14 C13 -178.0(2)
C10 C9 C14 C13 2.0(4)
O2 C9 C14 C15 2.9(4)
C10 C9 C14 C15 -177.1(3)
C13 C14 C15 N3 -117.4(3)
C9 C14 C15 N3 61.6(3)
N3 C16 C17 N2 -47.7(3)
N2 C18 C19 N1 -57.5(3)
C6 C1 C20 N1 -106.6(3)
C2 C1 C20 N1 78.4(3)
O4 C21 C22 C27 17.1(4)
O3 C21 C22 C27 -161.2(2)
O4 C21 C22 C23 -164.9(3)
O3 C21 C22 C23 16.8(3)
C27 C22 C23 C24 -0.1(4)
C21 C22 C23 C24 -178.2(2)
C22 C23 C24 C25 1.9(4)
C23 C24 C25 C26 -2.0(4)
C23 C24 C25 C28 173.1(2)
C24 C25 C26 C27 0.3(4)
C28 C25 C26 C27 -174.7(2)
C23 C22 C27 C26 -1.6(4)
C21 C22 C27 C26 176.5(2)
C25 C26 C27 C22 1.4(4)
C26 C25 C28 C29 -167.7(3)
C24 C25 C28 C29 17.4(4)
C25 C28 C29 C30 -167.7(3)
C28 C29 C30 C31 12.0(4)
C28 C29 C30 C35 -174.0(3)
C35 C30 C31 C32 -1.3(4)
C29 C30 C31 C32 172.8(3)
C30 C31 C32 C33 1.0(4)
C31 C32 C33 C34 1.0(4)
C31 C32 C33 C36 -179.0(3)
C32 C33 C34 C35 -2.6(4)
C36 C33 C34 C35 177.4(2)
C33 C34 C35 C30 2.3(4)
C31 C30 C35 C34 -0.3(4)
C29 C30 C35 C34 -174.7(2)
C34 C33 C36 O6 22.4(4)
C32 C33 C36 O6 -157.6(2)
C34 C33 C36 O5 -158.3(3)
C32 C33 C36 O5 21.7(4)
C1 C6 O1 C7 -106.3(3)
C5 C6 O1 C7 74.0(3)
C8 C7 O1 C6 169.9(2)
C10 C9 O2 C8 -9.0(4)
C14 C9 O2 C8 170.9(2)
C7 C8 O2 C9 -164.8(2)
O4 C21 O3 Co1 -4.4(4)
C22 C21 O3 Co1 173.73(16)
O1W Co1 O3 C21 -4.9(2)
O2W Co1 O3 C21 87.0(2)
N2 Co1 O3 C21 -92.3(2)
N3 Co1 O3 C21 -170.0(2)
N1 Co1 O3 C21 -129.9(14)
C18 C19 N1 C20 163.7(2)
C18 C19 N1 Co1 38.7(2)
C1 C20 N1 C19 52.1(3)
C1 C20 N1 Co1 175.16(19)
O3 Co1 N1 C19 26.4(15)
O1W Co1 N1 C19 -98.62(17)
O2W Co1 N1 C19 169.51(17)
N2 Co1 N1 C19 -11.50(16)
N3 Co1 N1 C19 66.31(17)
O3 Co1 N1 C20 -99.5(15)
O1W Co1 N1 C20 135.52(18)
O2W Co1 N1 C20 43.65(18)
N2 Co1 N1 C20 -137.35(19)
N3 Co1 N1 C20 -59.54(18)
C19 C18 N2 C17 -78.7(3)
C19 C18 N2 Co1 44.8(3)
C16 C17 N2 C18 135.3(2)
C16 C17 N2 Co1 14.1(3)
O3 Co1 N2 C18 163.83(17)
O1W Co1 N2 C18 74.15(17)
O2W Co1 N2 C18 -12.0(6)
N3 Co1 N2 C18 -113.12(18)
N1 Co1 N2 C18 -17.99(17)
O3 Co1 N2 C17 -70.52(19)
O1W Co1 N2 C17 -160.20(19)
O2W Co1 N2 C17 113.6(5)
N3 Co1 N2 C17 12.53(18)
N1 Co1 N2 C17 107.65(19)
C17 C16 N3 C15 -175.9(2)
C17 C16 N3 Co1 55.6(2)
C14 C15 N3 C16 57.4(3)
C14 C15 N3 Co1 178.19(17)
O3 Co1 N3 C16 61.74(16)
O1W Co1 N3 C16 -8.9(4)
O2W Co1 N3 C16 153.17(15)
N2 Co1 N3 C16 -36.60(16)
N1 Co1 N3 C16 -116.36(16)
O3 Co1 N3 C15 -64.01(18)
O1W Co1 N3 C15 -134.7(3)
O2W Co1 N3 C15 27.42(19)
N2 Co1 N3 C15 -162.35(19)
N1 Co1 N3 C15 117.89(18)
